data_7223973
loop_
_publ_author_name
'Abraham, Anuji'
'Apperley, David C.'
'Byard, Stephen J.'
'Ilott, Andrew J.'
'Robbins, Andrew J.'
'Zorin, Vadim'
'Harris, Robin K.'
'Hodgkinson, Paul'

_publ_section_title
;
 Characterising the role of water in sildenafil citrate by NMR
 crystallography
;
_journal_issue 6
_journal_name_full CrystEngComm
_journal_page_first 1054
_journal_paper_doi 10.1039/C5CE02234G
_journal_volume 18
_journal_year 2016
_chemical_formula_moiety 'C22 H31 N6 O4 S, C6H7O7, 0.5H2O'
_chemical_formula_sum 'C28 H39 N6 O11.5 S'
_chemical_formula_weight 675.71
_chemical_name_common
;
Sildenafil Citrate (Viagra)
;
_chemical_name_systematic
'1-{[3-(6,7-Dihydro-1-methyl-7-oxo-3-propyl-1H-pyrazolo[4,3-d]pyrimidin-5-yl)-4-ethoxyphenyl]sulfonyl}-4-methylpiperaziniumcitrate semihydrate'
_space_group_IT_number 61
_symmetry_cell_setting orthorhombic
_symmetry_Int_Tables_number 61
_symmetry_space_group_name_Hall '-P 2ac 2ab'
_symmetry_space_group_name_H-M 'P b c a'
_atom_sites_solution_hydrogens difmap
_atom_sites_solution_primary direct
_atom_sites_solution_secondary difmap
_audit_creation_method SHELXL-97
_audit_update_record
;
2015-04-28 deposited with the CCDC.
2016-01-08 downloaded from the CCDC.
;
_cell_angle_alpha 90.00
_cell_angle_beta 90.00
_cell_angle_gamma 90.00
_cell_formula_units_Z 8
_cell_length_a 24.0290(10)
_cell_length_b 10.9805(5)
_cell_length_c 24.3497(10)
_cell_measurement_reflns_used 3879
_cell_measurement_temperature 120(2)
_cell_measurement_theta_max 30.00
_cell_measurement_theta_min 2.20
_cell_volume 6424.7(5)
_computing_cell_refinement 'SAINT Ver. 6.45  (Bruker-AXS, 2003)'
_computing_data_collection 'SMART Ver. 5.630 (Bruker-AXS, 2003)'
_computing_data_reduction 'SAINT Ver. 6.45'
_computing_molecular_graphics 'SHELXTL Ver. 6.14'
_computing_publication_material 'SHELXTL Ver. 6.14'
_computing_structure_refinement 'SHELXTL Ver. 6.14'
_computing_structure_solution 'SHELXTL Ver. 6.14 (Bruker-AXS, 2003)'
_diffrn_ambient_temperature 120(2)
_diffrn_measured_fraction_theta_full 0.999
_diffrn_measured_fraction_theta_max 0.999
_diffrn_measurement_device_type 'Bruker SMART CCD 6000'
_diffrn_measurement_method '0.30\% \w scans'
_diffrn_radiation_monochromator graphite
_diffrn_radiation_source 'fine-focus sealed tube'
_diffrn_radiation_type Mo-K\a
_diffrn_radiation_wavelength 0.71073
_diffrn_reflns_av_R_equivalents 0.1325
_diffrn_reflns_av_sigmaI/netI 0.0685
_diffrn_reflns_limit_h_max 29
_diffrn_reflns_limit_h_min -29
_diffrn_reflns_limit_k_max 13
_diffrn_reflns_limit_k_min -13
_diffrn_reflns_limit_l_max 29
_diffrn_reflns_limit_l_min -29
_diffrn_reflns_number 58096
_diffrn_reflns_theta_full 25.50
_diffrn_reflns_theta_max 25.50
_diffrn_reflns_theta_min 1.67
_diffrn_standards_number 0
_exptl_absorpt_coefficient_mu 0.171
_exptl_absorpt_correction_T_max 0.9932
_exptl_absorpt_correction_T_min 0.9318
_exptl_absorpt_correction_type multi-scan
_exptl_absorpt_process_details
;
SADABS  (Bruker-AXS, 2003)
;
_exptl_crystal_colour colorless
_exptl_crystal_density_diffrn 1.397
_exptl_crystal_density_method 'not measured'
_exptl_crystal_description needle
_exptl_crystal_F_000 2856
_exptl_crystal_size_max 0.42
_exptl_crystal_size_mid 0.04
_exptl_crystal_size_min 0.04
_refine_diff_density_max 0.385
_refine_diff_density_min -0.350
_refine_diff_density_rms 0.087
_refine_ls_extinction_coef 0.0083(7)
_refine_ls_extinction_expression Fc^*^=kFc[1+0.001xFc^2^\l^3^/sin(2\q)]^-1/4^
_refine_ls_extinction_method SHELXL
_refine_ls_goodness_of_fit_ref 0.991
_refine_ls_hydrogen_treatment refall
_refine_ls_matrix_type full
_refine_ls_number_parameters 585
_refine_ls_number_reflns 5985
_refine_ls_number_restraints 0
_refine_ls_restrained_S_all 0.991
_refine_ls_R_factor_all 0.1071
_refine_ls_R_factor_gt 0.0524
_refine_ls_shift/su_max 0.001
_refine_ls_shift/su_mean 0.000
_refine_ls_structure_factor_coef Fsqd
_refine_ls_weighting_details 'calc w=1/[\s^2^(Fo^2^)+(0.1000P)^2^+0.0000P] where P=(Fo^2^+2Fc^2^)/3'
_refine_ls_weighting_scheme calc
_refine_ls_wR_factor_gt 0.1263
_refine_ls_wR_factor_ref 0.1632
_reflns_number_gt 3682
_reflns_number_total 5985
_reflns_threshold_expression I>2\s(I)
_cod_data_source_file c5ce02234g2.cif
_cod_data_source_block s156
_cod_depositor_comments
;
The following automatic conversions were performed:

'_symmetry_cell_setting' value 'Orthorhombic' changed to
'orthorhombic' according to
/usr/data/users/saulius/crontab/automatic-downloads/rss-feeds/RSC/lib/dictionaries/cif_core.dic
dictionary named 'cif_core.dic' version 2.4.2 from 2011-04-26.

Automatic conversion script
Id: cif_fix_values 4268 2015-11-12 08:31:59Z antanas 

 Adding full bibliography for 7223973.cif.
;
_cod_original_sg_symbol_Hall '-P 2ac 2ab  '
_cod_original_sg_symbol_H-M 'P b c a     '
_cod_original_formula_sum 'C28 H39 N6 O11.50 S'
_cod_database_code 7223973

loop_
_symmetry_equiv_pos_as_xyz
'x, y, z'
'-x+1/2, -y, z+1/2'
'-x, y+1/2, -z+1/2'
'x+1/2, -y+1/2, -z'
'-x, -y, -z'
'x-1/2, y, -z-1/2'
'x, -y-1/2, z-1/2'
'-x-1/2, y-1/2, z'

loop_
_atom_site_label
_atom_site_type_symbol
_atom_site_fract_x
_atom_site_fract_y
_atom_site_fract_z
_atom_site_U_iso_or_equiv
_atom_site_adp_type
_atom_site_occupancy
_atom_site_symmetry_multiplicity
_atom_site_calc_flag
_atom_site_refinement_flags
S1 S 0.51057(3) 0.99265(8) 0.20177(3) 0.0283(2) Uani 1 1 d .
O1 O 0.50700(9) 1.1149(2) 0.22150(10) 0.0371(6) Uani 1 1 d .
O2 O 0.46352(9) 0.9139(2) 0.20515(9) 0.0364(6) Uani 1 1 d .
O3 O 0.59301(9) 0.9840(2) -0.02590(8) 0.0293(5) Uani 1 1 d .
O4 O 0.55872(10) 0.6705(2) -0.11956(9) 0.0365(6) Uani 1 1 d .
O5 O 0.20288(10) 0.0657(2) -0.25800(10) 0.0373(6) Uani 1 1 d .
O6 O 0.17840(11) 0.2584(2) -0.25641(12) 0.0485(7) Uani 1 1 d .
O7 O 0.29292(8) 0.1477(2) -0.17327(8) 0.0239(5) Uani 1 1 d .
O8 O 0.32527(12) 0.2100(3) -0.01925(12) 0.0635(9) Uani 1 1 d .
O9 O 0.32940(12) 0.3421(2) -0.08735(10) 0.0476(7) Uani 1 1 d .
O10 O 0.28629(9) 0.37160(18) -0.20656(8) 0.0274(5) Uani 1 1 d .
O11 O 0.21938(9) 0.42075(19) -0.14606(9) 0.0327(5) Uani 1 1 d .
N1 N 0.56097(10) 0.9278(2) 0.23610(10) 0.0243(6) Uani 1 1 d .
N2 N 0.66037(11) 0.8135(2) 0.27503(10) 0.0255(6) Uani 1 1 d .
N3 N 0.54490(12) 0.7729(2) -0.03923(10) 0.0268(6) Uani 1 1 d .
N4 N 0.47652(10) 0.7295(2) 0.02728(10) 0.0248(6) Uani 1 1 d .
N5 N 0.45752(12) 0.5197(2) -0.08146(10) 0.0321(6) Uani 1 1 d .
N6 N 0.41677(12) 0.4797(3) -0.04731(11) 0.0337(7) Uani 1 1 d .
C1 C 0.57357(14) 0.8004(3) 0.22084(13) 0.0260(7) Uani 1 1 d .
C2 C 0.60770(13) 0.7427(3) 0.26592(13) 0.0262(7) Uani 1 1 d .
C3 C 0.64753(13) 0.9440(3) 0.28701(13) 0.0270(7) Uani 1 1 d .
C4 C 0.61216(12) 1.0005(3) 0.24247(13) 0.0252(7) Uani 1 1 d .
C5 C 0.69406(15) 0.7591(4) 0.32002(14) 0.0327(8) Uani 1 1 d .
C6 C 0.53293(12) 0.9968(3) 0.13308(13) 0.0263(7) Uani 1 1 d .
C7 C 0.51757(13) 0.9029(3) 0.09783(12) 0.0249(7) Uani 1 1 d .
C8 C 0.53829(12) 0.8973(3) 0.04434(12) 0.0246(7) Uani 1 1 d .
C9 C 0.57515(12) 0.9898(3) 0.02686(12) 0.0255(7) Uani 1 1 d .
C10 C 0.59035(14) 1.0829(3) 0.06256(13) 0.0308(7) Uani 1 1 d .
C11 C 0.56925(14) 1.0867(3) 0.11555(14) 0.0304(7) Uani 1 1 d .
C12 C 0.63374(15) 1.0716(3) -0.04590(14) 0.0336(8) Uani 1 1 d .
C13 C 0.64503(17) 1.0369(4) -0.10441(16) 0.0440(10) Uani 1 1 d .
C14 C 0.51807(12) 0.7947(3) 0.00992(12) 0.0243(7) Uani 1 1 d .
C15 C 0.53173(14) 0.6837(3) -0.07720(12) 0.0296(7) Uani 1 1 d .
C16 C 0.48510(13) 0.6150(3) -0.05847(12) 0.0279(7) Uani 1 1 d .
C17 C 0.46048(13) 0.6375(3) -0.00807(12) 0.0254(7) Uani 1 1 d .
C18 C 0.4681(2) 0.4590(4) -0.13373(16) 0.0454(10) Uani 1 1 d .
C19 C 0.41789(13) 0.5497(3) -0.00244(12) 0.0293(7) Uani 1 1 d .
C20 C 0.37676(14) 0.5346(3) 0.04314(14) 0.0331(8) Uani 1 1 d .
C21 C 0.32049(15) 0.5918(4) 0.03016(16) 0.0394(9) Uani 1 1 d .
C22 C 0.28120(19) 0.5915(6) 0.0794(2) 0.0611(13) Uani 1 1 d .
C23 C 0.18956(13) 0.1653(3) -0.23094(15) 0.0352(8) Uani 1 1 d .
C24 C 0.19253(13) 0.1630(3) -0.16924(15) 0.0309(8) Uani 1 1 d .
C25 C 0.24877(12) 0.2151(3) -0.14917(13) 0.0261(7) Uani 1 1 d .
C26 C 0.25265(15) 0.2069(3) -0.08675(14) 0.0325(8) Uani 1 1 d .
C27 C 0.30571(15) 0.2509(3) -0.06077(13) 0.0332(8) Uani 1 1 d .
C28 C 0.25209(12) 0.3483(3) -0.16861(12) 0.0245(7) Uani 1 1 d .
O1W O 0.3961(3) 0.7134(5) 0.1592(2) 0.0420(13) Uani 0.50 1 d P
H5O H 0.2116(19) -0.001(4) -0.2343(19) 0.067(14) Uiso 1 1 d .
H7O H 0.2891(18) 0.066(4) -0.1631(17) 0.059(12) Uiso 1 1 d .
H9O H 0.363(3) 0.369(5) -0.067(2) 0.11(2) Uiso 1 1 d .
H2N H 0.6809(15) 0.809(3) 0.2409(15) 0.041(10) Uiso 1 1 d .
H3N H 0.5713(16) 0.818(4) -0.0484(15) 0.040(11) Uiso 1 1 d .
H011 H 0.5950(13) 0.794(3) 0.1852(13) 0.025(8) Uiso 1 1 d .
H012 H 0.5388(14) 0.758(3) 0.2147(12) 0.023(8) Uiso 1 1 d .
H21 H 0.5886(13) 0.745(3) 0.2998(13) 0.025(8) Uiso 1 1 d .
H22 H 0.6161(14) 0.656(3) 0.2575(13) 0.033(9) Uiso 1 1 d .
H31 H 0.6296(13) 0.946(3) 0.3229(13) 0.021(8) Uiso 1 1 d .
H32 H 0.6845(14) 0.986(3) 0.2905(13) 0.030(9) Uiso 1 1 d .
H41 H 0.6333(12) 1.001(3) 0.2067(12) 0.019(7) Uiso 1 1 d .
H42 H 0.5986(13) 1.082(3) 0.2551(12) 0.024(8) Uiso 1 1 d .
H51 H 0.6717(13) 0.770(3) 0.3559(13) 0.024(8) Uiso 1 1 d .
H53 H 0.7273(15) 0.808(3) 0.3235(13) 0.031(9) Uiso 1 1 d .
H52 H 0.6992(15) 0.677(4) 0.3125(15) 0.038(10) Uiso 1 1 d .
H7 H 0.4932(14) 0.835(3) 0.1099(13) 0.031(9) Uiso 1 1 d .
H10 H 0.6159(15) 1.144(3) 0.0499(14) 0.038(10) Uiso 1 1 d .
H11 H 0.5810(14) 1.149(3) 0.1411(15) 0.039(10) Uiso 1 1 d .
H121 H 0.6710(17) 1.064(3) -0.0234(16) 0.051(11) Uiso 1 1 d .
H122 H 0.6168(14) 1.151(3) -0.0431(13) 0.032(9) Uiso 1 1 d .
H131 H 0.6766(16) 1.093(4) -0.1205(15) 0.048(10) Uiso 1 1 d .
H132 H 0.6603(18) 0.954(4) -0.1025(16) 0.056(12) Uiso 1 1 d .
H133 H 0.611(2) 1.045(4) -0.1271(18) 0.064(13) Uiso 1 1 d .
H181 H 0.433(2) 0.448(5) -0.150(2) 0.085(17) Uiso 1 1 d .
H182 H 0.489(2) 0.509(4) -0.158(2) 0.070(14) Uiso 1 1 d .
H183 H 0.487(3) 0.377(6) -0.123(3) 0.13(2) Uiso 1 1 d .
H201 H 0.3925(14) 0.579(3) 0.0768(14) 0.031(9) Uiso 1 1 d .
H202 H 0.3731(17) 0.445(4) 0.0527(16) 0.057(12) Uiso 1 1 d .
H211 H 0.3029(19) 0.544(4) -0.0031(19) 0.072(14) Uiso 1 1 d .
H212 H 0.3266(17) 0.678(4) 0.0180(17) 0.056(12) Uiso 1 1 d .
H221 H 0.2447(18) 0.631(4) 0.0714(16) 0.054(11) Uiso 1 1 d .
H222 H 0.302(2) 0.633(4) 0.115(2) 0.080(15) Uiso 1 1 d .
H223 H 0.278(3) 0.502(6) 0.088(3) 0.12(2) Uiso 1 1 d .
H241 H 0.1637(15) 0.211(3) -0.1507(13) 0.034(9) Uiso 1 1 d .
H242 H 0.1857(14) 0.080(3) -0.1562(13) 0.029(8) Uiso 1 1 d .
H261 H 0.2246(16) 0.254(3) -0.0721(15) 0.044(10) Uiso 1 1 d .
H262 H 0.2466(16) 0.124(4) -0.0742(17) 0.055(12) Uiso 1 1 d .
H1W H 0.367(4) 0.715(8) 0.181(4) 0.07(3) Uiso 0.50 1 d P
H2W H 0.417(3) 0.745(6) 0.175(3) 0.010(18) Uiso 0.50 1 d P

loop_
_atom_site_aniso_label
_atom_site_aniso_U_11
_atom_site_aniso_U_22
_atom_site_aniso_U_33
_atom_site_aniso_U_23
_atom_site_aniso_U_13
_atom_site_aniso_U_12
S1 0.0223(4) 0.0359(5) 0.0265(4) -0.0062(3) -0.0014(3) 0.0039(3)
O1 0.0363(13) 0.0373(14) 0.0377(13) -0.0136(11) -0.0042(10) 0.0142(11)
O2 0.0216(11) 0.0560(16) 0.0317(12) -0.0043(11) 0.0010(9) -0.0051(11)
O3 0.0324(12) 0.0301(12) 0.0254(11) 0.0037(9) 0.0012(9) -0.0057(10)
O4 0.0483(14) 0.0359(13) 0.0251(12) -0.0017(10) 0.0070(11) 0.0000(11)
O5 0.0464(15) 0.0213(12) 0.0441(14) 0.0026(11) -0.0121(11) 0.0008(11)
O6 0.0463(15) 0.0274(13) 0.0718(18) 0.0088(13) -0.0207(13) 0.0022(12)
O7 0.0238(11) 0.0181(11) 0.0299(11) -0.0007(9) 0.0041(9) 0.0013(9)
O8 0.0532(17) 0.079(2) 0.0582(18) 0.0372(16) -0.0082(14) -0.0042(16)
O9 0.0657(18) 0.0434(15) 0.0337(14) 0.0072(11) -0.0161(13) -0.0231(14)
O10 0.0314(12) 0.0207(11) 0.0299(12) 0.0008(9) 0.0042(9) -0.0013(9)
O11 0.0339(12) 0.0179(11) 0.0464(14) -0.0005(10) 0.0073(10) 0.0027(10)
N1 0.0235(13) 0.0241(13) 0.0254(13) -0.0039(11) -0.0001(10) -0.0003(11)
N2 0.0269(13) 0.0269(14) 0.0228(13) 0.0019(11) 0.0006(11) -0.0005(12)
N3 0.0286(14) 0.0265(15) 0.0253(14) -0.0004(11) 0.0042(11) -0.0043(12)
N4 0.0272(13) 0.0245(14) 0.0228(13) 0.0006(11) -0.0022(10) -0.0039(11)
N5 0.0444(16) 0.0283(15) 0.0234(14) -0.0025(11) -0.0048(12) -0.0054(13)
N6 0.0402(16) 0.0302(15) 0.0309(15) -0.0007(12) -0.0056(12) -0.0073(13)
C1 0.0284(16) 0.0250(17) 0.0247(16) -0.0049(13) 0.0026(13) -0.0047(14)
C2 0.0289(16) 0.0266(18) 0.0230(16) -0.0006(13) 0.0037(13) -0.0048(14)
C3 0.0248(16) 0.0274(18) 0.0288(17) -0.0023(13) -0.0019(13) -0.0007(14)
C4 0.0226(14) 0.0266(17) 0.0266(17) -0.0036(13) -0.0003(12) -0.0029(14)
C5 0.0366(19) 0.033(2) 0.0286(18) 0.0030(15) -0.0069(15) 0.0031(17)
C6 0.0248(15) 0.0262(17) 0.0279(16) 0.0007(13) -0.0046(12) 0.0031(13)
C7 0.0235(15) 0.0258(17) 0.0255(16) 0.0006(13) -0.0028(12) 0.0015(14)
C8 0.0230(15) 0.0255(16) 0.0253(16) -0.0002(12) -0.0010(12) 0.0001(13)
C9 0.0236(15) 0.0272(17) 0.0257(16) 0.0031(13) -0.0022(12) 0.0014(14)
C10 0.0313(17) 0.0293(18) 0.0319(18) 0.0013(14) -0.0030(14) -0.0060(15)
C11 0.0326(17) 0.0277(17) 0.0307(18) -0.0007(14) -0.0053(14) 0.0011(15)
C12 0.0283(17) 0.030(2) 0.043(2) 0.0046(15) 0.0069(15) -0.0041(15)
C13 0.035(2) 0.058(3) 0.039(2) 0.0064(19) 0.0073(17) -0.006(2)
C14 0.0255(15) 0.0249(16) 0.0224(15) -0.0002(12) -0.0018(12) 0.0025(13)
C15 0.0394(18) 0.0284(18) 0.0208(16) 0.0002(13) -0.0019(14) 0.0038(15)
C16 0.0343(17) 0.0261(17) 0.0234(16) 0.0005(13) -0.0034(13) -0.0002(14)
C17 0.0303(16) 0.0231(16) 0.0229(15) -0.0004(12) -0.0038(12) -0.0027(13)
C18 0.066(3) 0.041(2) 0.029(2) -0.0089(17) 0.0002(19) -0.005(2)
C19 0.0340(17) 0.0270(17) 0.0269(17) 0.0010(13) -0.0083(13) -0.0023(14)
C20 0.0331(18) 0.036(2) 0.0300(18) 0.0084(15) -0.0033(14) -0.0023(16)
C21 0.0349(19) 0.038(2) 0.045(2) 0.0083(17) -0.0069(16) -0.0026(17)
C22 0.036(2) 0.083(4) 0.065(3) 0.022(3) 0.007(2) 0.006(2)
C23 0.0252(16) 0.0214(17) 0.059(2) 0.0011(16) -0.0122(15) 0.0005(14)
C24 0.0259(16) 0.0152(16) 0.052(2) -0.0048(15) 0.0057(15) -0.0002(14)
C25 0.0236(15) 0.0180(15) 0.0368(18) 0.0000(13) 0.0065(13) 0.0033(13)
C26 0.0378(19) 0.0249(18) 0.0346(19) 0.0004(15) 0.0139(15) -0.0006(16)
C27 0.0417(19) 0.0295(18) 0.0283(17) 0.0009(15) 0.0103(15) 0.0038(16)
C28 0.0234(15) 0.0195(16) 0.0306(16) -0.0016(13) -0.0015(13) -0.0004(13)
O1W 0.054(4) 0.042(3) 0.030(3) -0.004(2) 0.005(3) -0.010(3)

loop_
_atom_type_symbol
_atom_type_description
_atom_type_scat_dispersion_real
_atom_type_scat_dispersion_imag
_atom_type_scat_source
C C 0.0033 0.0016 'International Tables Vol C Tables 4.2.6.8 and 6.1.1.4'
H H 0.0000 0.0000 'International Tables Vol C Tables 4.2.6.8 and 6.1.1.4'
N N 0.0061 0.0033 'International Tables Vol C Tables 4.2.6.8 and 6.1.1.4'
O O 0.0106 0.0060 'International Tables Vol C Tables 4.2.6.8 and 6.1.1.4'
S S 0.1246 0.1234 'International Tables Vol C Tables 4.2.6.8 and 6.1.1.4'

loop_
_geom_angle_atom_site_label_1
_geom_angle_atom_site_label_2
_geom_angle_atom_site_label_3
_geom_angle
_geom_angle_publ_flag
O2 S1 O1 120.19(14) yes
O2 S1 N1 107.07(14) yes
O1 S1 N1 106.38(13) yes
O2 S1 C6 108.25(14) yes
O1 S1 C6 108.32(15) yes
N1 S1 C6 105.75(13) yes
C9 O3 C12 119.9(2) yes
C23 O5 H5O 113(3) ?
C25 O7 H7O 109(3) ?
C27 O9 H9O 109(3) ?
C4 N1 C1 111.6(2) yes
C4 N1 S1 115.8(2) yes
C1 N1 S1 115.8(2) yes
C5 N2 C3 110.7(3) yes
C5 N2 C2 111.1(3) yes
C3 N2 C2 110.6(2) yes
C5 N2 H2N 110(2) ?
C3 N2 H2N 109(2) ?
C2 N2 H2N 106(2) ?
C14 N3 C15 126.6(3) yes
C14 N3 H3N 119(3) ?
C15 N3 H3N 114(3) ?
C14 N4 C17 114.5(3) yes
N6 N5 C16 110.4(3) yes
N6 N5 C18 120.8(3) yes
C16 N5 C18 128.8(3) yes
C19 N6 N5 107.5(3) yes
N1 C1 C2 109.0(3) yes
N1 C1 H011 112.8(18) ?
C2 C1 H011 108.5(17) ?
N1 C1 H012 108.2(19) ?
C2 C1 H012 112.5(18) ?
H011 C1 H012 106(3) ?
N2 C2 C1 110.4(2) yes
N2 C2 H21 105.3(19) ?
C1 C2 H21 111.1(19) ?
N2 C2 H22 111(2) ?
C1 C2 H22 111(2) ?
H21 C2 H22 108(3) ?
N2 C3 C4 111.7(3) yes
N2 C3 H31 107.0(18) ?
C4 C3 H31 112.5(18) ?
N2 C3 H32 105.8(19) ?
C4 C3 H32 111.8(19) ?
H31 C3 H32 108(3) ?
N1 C4 C3 108.8(3) yes
N1 C4 H41 109.4(17) ?
C3 C4 H41 109.9(17) ?
N1 C4 H42 104.2(18) ?
C3 C4 H42 109.2(18) ?
H41 C4 H42 115(2) ?
N2 C5 H51 107.2(17) ?
N2 C5 H53 107(2) ?
H51 C5 H53 107(3) ?
N2 C5 H52 108(2) ?
H51 C5 H52 110(3) ?
H53 C5 H52 117(3) ?
C11 C6 C7 120.3(3) yes
C11 C6 S1 120.3(2) yes
C7 C6 S1 119.1(2) yes
C6 C7 C8 120.9(3) yes
C6 C7 H7 121.9(19) ?
C8 C7 H7 117.1(19) ?
C7 C8 C9 118.3(3) yes
C7 C8 C14 116.3(3) yes
C9 C8 C14 125.4(3) yes
O3 C9 C10 122.9(3) yes
O3 C9 C8 116.8(3) yes
C10 C9 C8 120.3(3) yes
C11 C10 C9 120.5(3) yes
C11 C10 H10 121(2) ?
C9 C10 H10 119(2) ?
C6 C11 C10 119.7(3) yes
C6 C11 H11 119(2) ?
C10 C11 H11 121(2) ?
O3 C12 C13 105.8(3) yes
O3 C12 H121 110(2) ?
C13 C12 H121 109(2) ?
O3 C12 H122 107(2) ?
C13 C12 H122 112(2) ?
H121 C12 H122 113(3) ?
C12 C13 H131 109(2) ?
C12 C13 H132 105(2) ?
H131 C13 H132 107(3) ?
C12 C13 H133 111(3) ?
H131 C13 H133 109(3) ?
H132 C13 H133 115(3) ?
N4 C14 N3 123.0(3) yes
N4 C14 C8 119.0(3) yes
N3 C14 C8 117.9(3) yes
O4 C15 N3 121.7(3) yes
O4 C15 C16 128.4(3) yes
N3 C15 C16 109.9(3) yes
N5 C16 C17 107.1(3) yes
N5 C16 C15 131.2(3) yes
C17 C16 C15 121.6(3) yes
N4 C17 C16 124.3(3) yes
N4 C17 C19 129.8(3) yes
C16 C17 C19 105.9(3) yes
N5 C18 H181 106(3) ?
N5 C18 H182 112(3) ?
H181 C18 H182 106(4) ?
N5 C18 H183 105(4) ?
H181 C18 H183 113(5) ?
H182 C18 H183 115(5) ?
N6 C19 C17 109.1(3) yes
N6 C19 C20 122.0(3) yes
C17 C19 C20 128.8(3) yes
C19 C20 C21 112.8(3) yes
C19 C20 H201 107.3(18) ?
C21 C20 H201 107.2(18) ?
C19 C20 H202 110(2) ?
C21 C20 H202 112(2) ?
H201 C20 H202 108(3) ?
C20 C21 C22 112.7(3) yes
C20 C21 H211 108(3) ?
C22 C21 H211 111(2) ?
C20 C21 H212 109(2) ?
C22 C21 H212 109(2) ?
H211 C21 H212 107(3) ?
C21 C22 H221 113(2) ?
C21 C22 H222 109(3) ?
H221 C22 H222 112(4) ?
C21 C22 H223 102(4) ?
H221 C22 H223 113(5) ?
H222 C22 H223 106(5) ?
O6 C23 O5 119.5(3) yes
O6 C23 C24 122.0(3) yes
O5 C23 C24 118.3(3) yes
C23 C24 C25 110.5(3) yes
C23 C24 H241 114.6(19) ?
C25 C24 H241 105.8(19) ?
C23 C24 H242 109.3(19) ?
C25 C24 H242 112.8(19) ?
H241 C24 H242 104(3) ?
O7 C25 C26 109.6(3) yes
O7 C25 C28 109.2(2) yes
C26 C25 C28 111.0(3) yes
O7 C25 C24 109.2(2) yes
C26 C25 C24 110.3(3) yes
C28 C25 C24 107.4(2) yes
C27 C26 C25 116.9(3) yes
C27 C26 H261 106(2) ?
C25 C26 H261 108(2) ?
C27 C26 H262 107(2) ?
C25 C26 H262 111(2) ?
H261 C26 H262 107(3) ?
O8 C27 O9 121.8(3) yes
O8 C27 C26 124.5(3) yes
O9 C27 C26 113.8(3) yes
O11 C28 O10 127.1(3) yes
O11 C28 C25 116.0(3) yes
O10 C28 C25 116.8(3) yes
H1W O1W H2W 103(8) ?

loop_
_geom_bond_atom_site_label_1
_geom_bond_atom_site_label_2
_geom_bond_distance
_geom_bond_publ_flag
S1 O2 1.426(2) yes
S1 O1 1.428(2) yes
S1 N1 1.635(3) yes
S1 C6 1.757(3) yes
O3 C9 1.356(4) yes
O3 C12 1.456(4) yes
O4 C15 1.227(4) yes
O5 C23 1.316(4) yes
O5 H5O 0.96(5) ?
O6 C23 1.225(4) yes
O7 C25 1.420(3) yes
O7 H7O 0.94(5) ?
O8 C27 1.202(4) yes
O9 C27 1.321(4) yes
O9 H9O 1.00(6) ?
O10 C28 1.263(4) yes
O11 C28 1.246(4) yes
N1 C4 1.475(4) yes
N1 C1 1.478(4) yes
N2 C5 1.487(4) yes
N2 C3 1.494(4) yes
N2 C2 1.502(4) yes
N2 H2N 0.97(4) ?
N3 C14 1.380(4) yes
N3 C15 1.383(4) yes
N3 H3N 0.84(4) ?
N4 C14 1.299(4) yes
N4 C17 1.382(4) yes
N5 N6 1.358(4) yes
N5 C16 1.359(4) yes
N5 C18 1.459(5) yes
N6 C19 1.336(4) yes
C1 C2 1.510(4) yes
C1 H011 1.01(3) ?
C1 H012 0.97(3) ?
C2 H21 0.94(3) ?
C2 H22 0.99(4) ?
C3 C4 1.511(4) yes
C3 H31 0.97(3) ?
C3 H32 1.00(3) ?
C4 H41 1.01(3) ?
C4 H42 1.00(3) ?
C5 H51 1.03(3) ?
C5 H53 0.97(4) ?
C5 H52 0.92(4) ?
C6 C11 1.385(5) yes
C6 C7 1.392(4) yes
C7 C8 1.396(4) yes
C7 H7 0.99(3) ?
C8 C9 1.413(4) yes
C8 C14 1.486(4) yes
C9 C10 1.391(5) yes
C10 C11 1.387(5) yes
C10 H10 0.96(4) ?
C11 H11 0.96(4) ?
C12 C13 1.500(5) yes
C12 H121 1.05(4) ?
C12 H122 0.96(4) ?
C13 H131 1.06(4) ?
C13 H132 0.99(4) ?
C13 H133 0.99(5) ?
C15 C16 1.426(5) yes
C16 C17 1.385(4) yes
C17 C19 1.413(4) yes
C18 H181 0.94(6) ?
C18 H182 0.96(5) ?
C18 H183 1.04(7) ?
C19 C20 1.495(5) yes
C20 C21 1.524(5) yes
C20 H201 1.03(3) ?
C20 H202 1.01(4) ?
C21 C22 1.526(6) yes
C21 H211 1.05(5) ?
C21 H212 1.01(4) ?
C22 H221 0.99(4) ?
C22 H222 1.10(5) ?
C22 H223 1.01(7) ?
C23 C24 1.504(5) yes
C24 C25 1.547(4) yes
C24 H241 0.98(4) ?
C24 H242 0.98(3) ?
C25 C26 1.525(5) yes
C25 C28 1.540(4) yes
C26 C27 1.503(5) yes
C26 H261 0.92(4) ?
C26 H262 0.98(5) ?
O1W H1W 0.89(10) ?
O1W H2W 0.71(7) ?

loop_
_geom_hbond_atom_site_label_D
_geom_hbond_atom_site_label_H
_geom_hbond_atom_site_label_A
_geom_hbond_distance_DH
_geom_hbond_distance_HA
_geom_hbond_distance_DA
_geom_hbond_angle_DHA
_geom_hbond_site_symmetry_A
O5 H5O O10 0.96(5) 1.55(5) 2.486(3) 164(4) 8_655
O7 H7O O11 0.94(5) 1.66(5) 2.595(3) 178(4) 8_655
O9 H9O N6 1.00(6) 1.84(6) 2.764(4) 154(5) .
N2 H2N O7 0.97(4) 1.82(4) 2.753(3) 160(3) 5_665
N3 H3N O3 0.84(4) 1.97(4) 2.611(4) 132(3) .
O1W H1W O6 0.89(10) 1.89(11) 2.744(6) 161(9) 2_565
O1W H2W O2 0.71(7) 2.29(7) 2.953(7) 156(7) .
